data_1562914
loop_
_publ_author_name
'Zhao, Wenwu'
'Pan, Shilie'
'Wang, Yongjiang'
'Yang, Zhihua'
'Wang, Xian'
'Han, Jian'

_publ_section_title
;
 Structure, growth and properties of a novel polar material, KSr4B3O9
;
_journal_name_full 'Journal of Solid State Chemistry'
_journal_page_first 73
_journal_page_last 78
_journal_paper_doi 10.1016/j.jssc.2012.01.008
_journal_volume 195
_journal_year 2012
_chemical_formula_sum 'B3 K O9 Sr4'
_chemical_formula_weight 566.01
_space_group_IT_number 40
_space_group_name_Hall 'A 2 -2a'
_space_group_name_H-M_alt 'A m a 2'
_symmetry_cell_setting orthorhombic
_symmetry_space_group_name_H-M 'A m a 2'
_atom_sites_solution_hydrogens none
_atom_sites_solution_primary direct
_atom_sites_solution_secondary difmap
_audit_creation_method SHELXL-97
_cell_angle_alpha 90.00
_cell_angle_beta 90.00
_cell_angle_gamma 90.00
_cell_formula_units_Z 4
_cell_length_a 11.025(10)
_cell_length_b 11.977(10)
_cell_length_c 6.872(6)
_cell_measurement_temperature 296(2)
_cell_volume 907.4(14)
_computing_cell_refinement 'Bruker SMART'
_computing_data_collection 'Bruker SMART'
_computing_data_reduction 'Bruker SAINT'
_computing_molecular_graphics 'Bruker SHELXTL'
_computing_publication_material 'Bruker SHELXTL'
_computing_structure_refinement 'SHELXL-97 (Sheldrick, 1997)'
_computing_structure_solution 'SHELXS-97 (Sheldrick, 1990)'
_diffrn_ambient_temperature 296(2)
_diffrn_measured_fraction_theta_full 1.000
_diffrn_measured_fraction_theta_max 1.000
_diffrn_measurement_device_type 'CCD area detector'
_diffrn_measurement_method 'phi and omega scans'
_diffrn_radiation_monochromator graphite
_diffrn_radiation_source 'fine-focus sealed tube'
_diffrn_radiation_type MoK\a
_diffrn_radiation_wavelength 0.71073
_diffrn_reflns_av_R_equivalents 0.0481
_diffrn_reflns_av_sigmaI/netI 0.0611
_diffrn_reflns_limit_h_max 13
_diffrn_reflns_limit_h_min -14
_diffrn_reflns_limit_k_max 15
_diffrn_reflns_limit_k_min -15
_diffrn_reflns_limit_l_max 8
_diffrn_reflns_limit_l_min -8
_diffrn_reflns_number 3362
_diffrn_reflns_theta_full 27.43
_diffrn_reflns_theta_max 27.43
_diffrn_reflns_theta_min 3.40
_exptl_absorpt_coefficient_mu 23.876
_exptl_absorpt_correction_T_max 1.0000
_exptl_absorpt_correction_T_min 0.6479
_exptl_absorpt_correction_type numerical
_exptl_absorpt_process_details 'face indexed'
_exptl_crystal_density_diffrn 4.143
_exptl_crystal_density_method 'not measured'
_exptl_crystal_F_000 1032
_exptl_crystal_size_max 0.127
_exptl_crystal_size_mid 0.117
_exptl_crystal_size_min 0.042
_refine_diff_density_max 0.833
_refine_diff_density_min -1.109
_refine_diff_density_rms 0.225
_refine_ls_abs_structure_details 'Flack H D (1983), Acta Cryst. A39, 876-881'
_refine_ls_abs_structure_Flack 0.012(18)
_refine_ls_extinction_coef 0.00144(19)
_refine_ls_extinction_expression Fc^*^=kFc[1+0.001xFc^2^\l^3^/sin(2\q)]^-1/4^
_refine_ls_extinction_method SHELXL
_refine_ls_goodness_of_fit_ref 1.019
_refine_ls_hydrogen_treatment none
_refine_ls_matrix_type full
_refine_ls_number_parameters 56
_refine_ls_number_reflns 1080
_refine_ls_number_restraints 1
_refine_ls_restrained_S_all 1.018
_refine_ls_R_factor_all 0.0356
_refine_ls_R_factor_gt 0.0307
_refine_ls_shift/su_max 0.001
_refine_ls_shift/su_mean 0.000
_refine_ls_structure_factor_coef Fsqd
_refine_ls_weighting_details 'calc w=1/[\s^2^(Fo^2^)+(0.0000P)^2^+0.0000P] where P=(Fo^2^+2Fc^2^)/3'
_refine_ls_weighting_scheme calc
_refine_ls_wR_factor_gt 0.0563
_refine_ls_wR_factor_ref 0.0578
_reflns_number_gt 991
_reflns_number_total 1080
_reflns_threshold_expression >2sigma(I)
_cod_data_source_file JSSC-2012-195-73.cif
_cod_data_source_block ama2
_cod_depositor_comments
;
The following automatic conversions were performed:

data item '_symmetry_cell_setting' value 'Orthorhombic' was changed
to 'orthorhombic' in accordance with the built-in table derived from
the CIF Core dictionary named 'cif_core.dic' version 2.4.5 last
updated on 2014-11-21.

data item '_exptl_crystal_density_meas' value 'not measured' was
changed to '?' -- the value is perceived as not measured.

Automatic conversion script
Id: cif_fix_values 8369 2020-08-20 11:38:08Z andrius 
;
_cod_original_sg_symbol_H-M 'Ama2 '
_cod_database_code 1562914

loop_
_symmetry_equiv_pos_as_xyz
'x, y, z'
'-x, -y, z'
'x+1/2, -y, z'
'-x+1/2, y, z'
'x, y+1/2, z+1/2'
'-x, -y+1/2, z+1/2'
'x+1/2, -y+1/2, z+1/2'
'-x+1/2, y+1/2, z+1/2'

loop_
_atom_site_label
_atom_site_type_symbol
_atom_site_fract_x
_atom_site_fract_y
_atom_site_fract_z
_atom_site_U_iso_or_equiv
_atom_site_adp_type
_atom_site_occupancy
_atom_site_symmetry_multiplicity
_atom_site_calc_flag
_atom_site_refinement_flags
_atom_site_disorder_assembly
_atom_site_disorder_group
Sr1 Sr 0.97109(6) 0.78559(5) 0.02971(11) 0.00896(16) Uani 1 1 d . . .
Sr2 Sr 0.7500 0.85486(8) 0.39588(14) 0.0100(2) Uani 1 2 d S . .
Sr3 Sr 1.0000 0.5000 0.17616(12) 0.0126(2) Uani 1 2 d S . .
K1 K 0.7500 0.5839(2) -0.3669(4) 0.0300(7) Uani 1 2 d S . .
B1 B 1.0000 1.0000 0.2488(15) 0.006(2) Uiso 1 2 d S . .
B2 B 0.7500 0.6249(10) 0.2034(17) 0.012(2) Uiso 1 2 d S . .
B3 B 0.7500 0.8335(11) -0.1881(19) 0.017(3) Uiso 1 2 d S . .
O1 O 1.0000 1.0000 0.0475(12) 0.0155(16) Uiso 1 2 d S . .
O2 O 0.7500 1.0455(6) 0.5631(11) 0.0233(18) Uiso 1 2 d S . .
O3 O 0.9751(4) 0.9022(4) 0.3473(7) 0.0122(11) Uiso 1 1 d . . .
O4 O 0.8582(4) 0.6664(4) 0.2816(7) 0.0104(10) Uiso 1 1 d . . .
O5 O 0.8585(5) 0.8141(4) -0.2829(7) 0.0133(11) Uiso 1 1 d . . .
O6 O 0.7500 0.8535(6) 0.0125(12) 0.0200(18) Uiso 1 2 d S . .

loop_
_atom_site_aniso_label
_atom_site_aniso_U_11
_atom_site_aniso_U_22
_atom_site_aniso_U_33
_atom_site_aniso_U_23
_atom_site_aniso_U_13
_atom_site_aniso_U_12
Sr1 0.0109(3) 0.0083(3) 0.0077(3) 0.0008(3) -0.0001(3) 0.0006(3)
Sr2 0.0071(5) 0.0116(5) 0.0114(4) 0.0017(4) 0.000 0.000
Sr3 0.0231(6) 0.0060(5) 0.0088(4) 0.000 0.000 -0.0006(4)
K1 0.0217(15) 0.0257(16) 0.0426(17) 0.0136(12) 0.000 0.000

loop_
_atom_type_symbol
_atom_type_description
_atom_type_scat_dispersion_real
_atom_type_scat_dispersion_imag
_atom_type_scat_source
B B 0.0013 0.0007 'International Tables Vol C Tables 4.2.6.8 and 6.1.1.4'
O O 0.0106 0.0060 'International Tables Vol C Tables 4.2.6.8 and 6.1.1.4'
K K 0.2009 0.2494 'International Tables Vol C Tables 4.2.6.8 and 6.1.1.4'
Sr Sr -1.5307 3.2498 'International Tables Vol C Tables 4.2.6.8 and 6.1.1.4'

loop_
_geom_angle_atom_site_label_1
_geom_angle_atom_site_label_2
_geom_angle_atom_site_label_3
_geom_angle
_geom_angle_site_symmetry_1
_geom_angle_site_symmetry_3
O5 Sr1 O4 114.47(16) . .
O5 Sr1 O5 148.74(14) . 6_765
O4 Sr1 O5 76.01(16) . 6_765
O5 Sr1 O6 56.5(2) . .
O4 Sr1 O6 75.37(19) . .
O5 Sr1 O6 149.6(2) 6_765 .
O5 Sr1 O1 88.1(2) . .
O4 Sr1 O1 125.4(2) . .
O5 Sr1 O1 110.28(16) 6_765 .
O6 Sr1 O1 78.78(14) . .
O5 Sr1 O3 131.09(16) . .
O4 Sr1 O3 74.95(16) . .
O5 Sr1 O3 79.41(16) 6_765 .
O6 Sr1 O3 83.4(2) . .
O1 Sr1 O3 54.8(2) . .
O5 Sr1 O4 76.48(17) . 6_764
O4 Sr1 O4 156.24(4) . 6_764
O5 Sr1 O4 84.40(15) 6_765 6_764
O6 Sr1 O4 125.8(2) . 6_764
O1 Sr1 O4 73.92(17) . 6_764
O3 Sr1 O4 114.83(16) . 6_764
O5 Sr1 O3 79.65(16) . 6_764
O4 Sr1 O3 87.43(16) . 6_764
O5 Sr1 O3 71.24(15) 6_765 6_764
O6 Sr1 O3 117.38(19) . 6_764
O1 Sr1 O3 147.00(19) . 6_764
O3 Sr1 O3 148.71(15) . 6_764
O4 Sr1 O3 73.45(15) 6_764 6_764
O5 Sr1 B3 28.2(2) . .
O4 Sr1 B3 92.9(2) . .
O5 Sr1 B3 163.5(3) 6_765 .
O6 Sr1 B3 28.7(3) . .
O1 Sr1 B3 86.1(3) . .
O3 Sr1 B3 109.9(3) . .
O4 Sr1 B3 103.0(2) 6_764 .
O3 Sr1 B3 96.4(3) 6_764 .
O5 Sr1 B1 111.54(19) . .
O4 Sr1 B1 100.9(2) . .
O5 Sr1 B1 93.94(16) 6_765 .
O6 Sr1 B1 81.54(16) . .
O1 Sr1 B1 27.5(3) . .
O3 Sr1 B1 27.4(2) . .
O4 Sr1 B1 93.61(17) 6_764 .
O3 Sr1 B1 160.88(10) 6_764 .
B3 Sr1 B1 100.3(3) . .
O5 Sr1 B2 91.3(2) . .
O4 Sr1 B2 23.2(2) . .
O5 Sr1 B2 95.0(2) 6_765 .
O6 Sr1 B2 60.3(2) . .
O1 Sr1 B2 130.3(2) . .
O3 Sr1 B2 91.3(2) . .
O4 Sr1 B2 153.2(2) 6_764 .
O3 Sr1 B2 80.9(2) 6_764 .
B3 Sr1 B2 71.7(3) . .
B1 Sr1 B2 113.2(2) . .
O5 Sr1 K1 123.04(13) . 6_765
O4 Sr1 K1 122.30(12) . 6_765
O5 Sr1 K1 57.81(13) 6_765 6_765
O6 Sr1 K1 134.12(16) . 6_765
O1 Sr1 K1 56.15(6) . 6_765
O3 Sr1 K1 64.90(12) . 6_765
O4 Sr1 K1 53.35(12) 6_764 6_765
O3 Sr1 K1 106.13(12) 6_764 6_765
B3 Sr1 K1 138.2(2) . 6_765
B1 Sr1 K1 54.89(5) . 6_765
B2 Sr1 K1 145.49(19) . 6_765
O2 Sr2 O5 77.43(19) . 1_556
O2 Sr2 O5 77.43(19) . 4_656
O5 Sr2 O5 55.8(2) 1_556 4_656
O2 Sr2 O3 82.02(13) . .
O5 Sr2 O3 72.69(16) 1_556 .
O5 Sr2 O3 127.33(16) 4_656 .
O2 Sr2 O3 82.02(13) . 4_655
O5 Sr2 O3 127.33(16) 1_556 4_655
O5 Sr2 O3 72.69(16) 4_656 4_655
O3 Sr2 O3 150.3(2) . 4_655
O2 Sr2 O6 117.1(2) . .
O5 Sr2 O6 149.53(13) 1_556 .
O5 Sr2 O6 149.53(13) 4_656 .
O3 Sr2 O6 82.60(12) . .
O3 Sr2 O6 82.60(12) 4_655 .
O2 Sr2 O4 152.50(11) . 4_655
O5 Sr2 O4 107.54(15) 1_556 4_655
O5 Sr2 O4 83.32(15) 4_656 4_655
O3 Sr2 O4 125.47(16) . 4_655
O3 Sr2 O4 73.55(16) 4_655 4_655
O6 Sr2 O4 72.58(17) . 4_655
O2 Sr2 O4 152.50(11) . .
O5 Sr2 O4 83.32(15) 1_556 .
O5 Sr2 O4 107.54(15) 4_656 .
O3 Sr2 O4 73.55(15) . .
O3 Sr2 O4 125.47(16) 4_655 .
O6 Sr2 O4 72.58(17) . .
O4 Sr2 O4 53.1(2) 4_655 .
O2 Sr2 B3 68.4(3) . 1_556
O5 Sr2 B3 28.76(13) 1_556 1_556
O5 Sr2 B3 28.76(13) 4_656 1_556
O3 Sr2 B3 98.59(13) . 1_556
O3 Sr2 B3 98.59(13) 4_655 1_556
O6 Sr2 B3 174.5(3) . 1_556
O4 Sr2 B3 102.6(3) 4_655 1_556
O4 Sr2 B3 102.6(3) . 1_556
O2 Sr2 B2 178.9(3) . .
O5 Sr2 B2 101.6(2) 1_556 .
O5 Sr2 B2 101.6(2) 4_656 .
O3 Sr2 B2 98.22(13) . .
O3 Sr2 B2 98.22(13) 4_655 .
O6 Sr2 B2 64.0(3) . .
O4 Sr2 B2 27.25(11) 4_655 .
O4 Sr2 B2 27.25(11) . .
B3 Sr2 B2 110.5(3) 1_556 .
O2 Sr2 K1 60.09(19) . 5
O5 Sr2 K1 129.35(13) 1_556 5
O5 Sr2 K1 129.35(13) 4_656 5
O3 Sr2 K1 75.16(11) . 5
O3 Sr2 K1 75.16(11) 4_655 5
O6 Sr2 K1 56.99(16) . 5
O4 Sr2 K1 122.95(12) 4_655 5
O4 Sr2 K1 122.95(12) . 5
B3 Sr2 K1 128.5(3) 1_556 5
B2 Sr2 K1 121.0(2) . 5
O2 Sr2 B1 71.23(14) . .
O5 Sr2 B1 88.6(2) 1_556 .
O5 Sr2 B1 136.9(2) 4_656 .
O3 Sr2 B1 21.25(14) . .
O3 Sr2 B1 129.03(14) 4_655 .
O6 Sr2 B1 72.96(19) . .
O4 Sr2 B1 134.77(16) 4_655 .
O4 Sr2 B1 89.00(13) . .
B3 Sr2 B1 109.9(2) 1_556 .
B2 Sr2 B1 109.33(15) . .
K1 Sr2 B1 53.95(9) 5 .
O1 Sr3 O3 151.99(12) 5_545 5_544
O1 Sr3 O3 151.99(12) 5_545 6_764
O3 Sr3 O3 56.0(2) 5_544 6_764
O1 Sr3 O4 74.04(11) 5_545 2_765
O3 Sr3 O4 87.73(16) 5_544 2_765
O3 Sr3 O4 121.68(15) 6_764 2_765
O1 Sr3 O4 74.04(11) 5_545 .
O3 Sr3 O4 121.68(15) 5_544 .
O3 Sr3 O4 87.73(16) 6_764 .
O4 Sr3 O4 148.1(2) 2_765 .
O1 Sr3 O5 84.10(10) 5_545 6_765
O3 Sr3 O5 121.63(15) 5_544 6_765
O3 Sr3 O5 69.95(15) 6_764 6_765
O4 Sr3 O5 104.43(16) 2_765 6_765
O4 Sr3 O5 72.19(16) . 6_765
O1 Sr3 O5 84.10(10) 5_545 5_545
O3 Sr3 O5 69.95(15) 5_544 5_545
O3 Sr3 O5 121.63(15) 6_764 5_545
O4 Sr3 O5 72.19(16) 2_765 5_545
O4 Sr3 O5 104.43(16) . 5_545
O5 Sr3 O5 168.2(2) 6_765 5_545
O1 Sr3 O2 105.45(15) 5_545 5_544
O3 Sr3 O2 75.46(19) 5_544 5_544
O3 Sr3 O2 77.32(17) 6_764 5_544
O4 Sr3 O2 140.87(18) 2_765 5_544
O4 Sr3 O2 51.01(19) . 5_544
O5 Sr3 O2 114.52(19) 6_765 5_544
O5 Sr3 O2 68.89(19) 5_545 5_544
O1 Sr3 O2 105.45(15) 5_545 6_764
O3 Sr3 O2 77.32(17) 5_544 6_764
O3 Sr3 O2 75.46(19) 6_764 6_764
O4 Sr3 O2 51.01(19) 2_765 6_764
O4 Sr3 O2 140.87(18) . 6_764
O5 Sr3 O2 68.89(19) 6_765 6_764
O5 Sr3 O2 114.52(19) 5_545 6_764
O2 Sr3 O2 149.1(3) 5_544 6_764
O1 Sr3 B1 180.000(2) 5_545 5_544
O3 Sr3 B1 28.01(12) 5_544 5_544
O3 Sr3 B1 28.01(12) 6_764 5_544
O4 Sr3 B1 105.96(11) 2_765 5_544
O4 Sr3 B1 105.96(11) . 5_544
O5 Sr3 B1 95.90(10) 6_765 5_544
O5 Sr3 B1 95.90(10) 5_545 5_544
O2 Sr3 B1 74.55(15) 5_544 5_544
O2 Sr3 B1 74.55(15) 6_764 5_544
O1 Sr3 B2 86.6(2) 5_545 2_765
O3 Sr3 B2 85.9(2) 5_544 2_765
O3 Sr3 B2 100.2(2) 6_764 2_765
O4 Sr3 B2 26.2(2) 2_765 2_765
O4 Sr3 B2 149.8(2) . 2_765
O5 Sr3 B2 83.2(2) 6_765 2_765
O5 Sr3 B2 96.1(2) 5_545 2_765
O2 Sr3 B2 159.1(3) 5_544 2_765
O2 Sr3 B2 25.5(2) 6_764 2_765
B1 Sr3 B2 93.4(2) 5_544 2_765
O1 Sr3 B2 86.6(2) 5_545 .
O3 Sr3 B2 100.2(2) 5_544 .
O3 Sr3 B2 85.9(2) 6_764 .
O4 Sr3 B2 149.8(2) 2_765 .
O4 Sr3 B2 26.2(2) . .
O5 Sr3 B2 96.1(2) 6_765 .
O5 Sr3 B2 83.2(2) 5_545 .
O2 Sr3 B2 25.5(2) 5_544 .
O2 Sr3 B2 159.1(3) 6_764 .
B1 Sr3 B2 93.4(2) 5_544 .
B2 Sr3 B2 173.2(4) 2_765 .
O4 K1 O4 49.1(2) 4_654 1_554
O4 K1 O6 95.04(19) 4_654 5_544
O4 K1 O6 95.04(19) 1_554 5_544
O4 K1 O2 152.21(13) 4_654 5_544
O4 K1 O2 152.21(13) 1_554 5_544
O6 K1 O2 97.9(2) 5_544 5_544
O4 K1 O1 64.35(17) 4_654 7_464
O4 K1 O1 109.5(2) 1_554 7_464
O6 K1 O1 67.79(7) 5_544 7_464
O2 K1 O1 98.20(18) 5_544 7_464
O4 K1 O1 109.5(2) 4_654 5_544
O4 K1 O1 64.35(17) 1_554 5_544
O6 K1 O1 67.79(7) 5_544 5_544
O2 K1 O1 98.20(18) 5_544 5_544
O1 K1 O1 134.22(18) 7_464 5_544
O4 K1 B2 27.51(14) 4_654 1_554
O4 K1 B2 27.51(14) 1_554 1_554
O6 K1 B2 82.7(3) 5_544 1_554
O2 K1 B2 179.4(3) 5_544 1_554
O1 K1 B2 82.03(19) 7_464 1_554
O1 K1 B2 82.03(19) 5_544 1_554
O4 K1 B1 87.5(2) 4_654 7_464
O4 K1 B1 135.3(2) 1_554 7_464
O6 K1 B1 76.04(11) 5_544 7_464
O2 K1 B1 72.0(2) 5_544 7_464
O1 K1 B1 26.5(3) 7_464 7_464
O1 K1 B1 140.89(11) 5_544 7_464
B2 K1 B1 108.2(2) 1_554 7_464
O4 K1 B1 135.3(2) 4_654 5_544
O4 K1 B1 87.5(2) 1_554 5_544
O6 K1 B1 76.04(11) 5_544 5_544
O2 K1 B1 72.0(2) 5_544 5_544
O1 K1 B1 140.89(11) 7_464 5_544
O1 K1 B1 26.5(3) 5_544 5_544
B2 K1 B1 108.2(2) 1_554 5_544
B1 K1 B1 130.1(2) 7_464 5_544
O4 K1 O5 90.62(15) 4_654 .
O4 K1 O5 71.70(14) 1_554 .
O6 K1 O5 156.51(11) 5_544 .
O2 K1 O5 87.26(18) 5_544 .
O1 K1 O5 134.38(12) 7_464 .
O1 K1 O5 88.83(11) 5_544 .
B2 K1 O5 92.2(2) 1_554 .
B1 K1 O5 127.06(15) 7_464 .
B1 K1 O5 83.92(12) 5_544 .
O4 K1 O5 71.70(14) 4_654 4_655
O4 K1 O5 90.62(15) 1_554 4_655
O6 K1 O5 156.51(11) 5_544 4_655
O2 K1 O5 87.26(18) 5_544 4_655
O1 K1 O5 88.83(11) 7_464 4_655
O1 K1 O5 134.38(12) 5_544 4_655
B2 K1 O5 92.2(2) 1_554 4_655
B1 K1 O5 83.92(12) 7_464 4_655
B1 K1 O5 127.06(15) 5_544 4_655
O5 K1 O5 46.0(2) . 4_655
O4 K1 B3 90.1(2) 4_654 .
O4 K1 B3 90.1(2) 1_554 .
O6 K1 B3 174.4(3) 5_544 .
O2 K1 B3 76.5(3) 5_544 .
O1 K1 B3 112.66(8) 7_464 .
O1 K1 B3 112.66(8) 5_544 .
B2 K1 B3 102.9(3) 1_554 .
B1 K1 B3 101.90(15) 7_464 .
B1 K1 B3 101.90(15) 5_544 .
O5 K1 B3 25.17(13) . .
O5 K1 B3 25.17(13) 4_655 .
O3 B1 O3 121.3(9) 2_775 .
O3 B1 O1 119.4(5) 2_775 .
O3 B1 O1 119.4(5) . .
O3 B1 Sr3 60.6(5) 2_775 5
O3 B1 Sr3 60.6(5) . 5
O1 B1 Sr3 180.000(2) . 5
O3 B1 Sr1 174.6(2) 2_775 .
O3 B1 Sr1 59.8(3) . .
O1 B1 Sr1 59.81(18) . .
Sr3 B1 Sr1 120.19(18) 5 .
O3 B1 Sr1 59.8(3) 2_775 2_775
O3 B1 Sr1 174.6(2) . 2_775
O1 B1 Sr1 59.81(18) . 2_775
Sr3 B1 Sr1 120.19(18) 5 2_775
Sr1 B1 Sr1 119.6(4) . 2_775
O3 B1 K1 91.6(2) 2_775 5
O3 B1 K1 103.2(2) . 5
O1 B1 K1 74.8(2) . 5
Sr3 B1 K1 105.2(2) 5 5
Sr1 B1 K1 93.17(18) . 5
Sr1 B1 K1 71.43(12) 2_775 5
O3 B1 K1 103.2(2) 2_775 6_765
O3 B1 K1 91.6(2) . 6_765
O1 B1 K1 74.8(2) . 6_765
Sr3 B1 K1 105.2(2) 5 6_765
Sr1 B1 K1 71.43(12) . 6_765
Sr1 B1 K1 93.17(18) 2_775 6_765
K1 B1 K1 149.7(4) 5 6_765
O3 B1 Sr2 42.42(19) 2_775 2_775
O3 B1 Sr2 116.6(4) . 2_775
O1 B1 Sr2 107.24(17) . 2_775
Sr3 B1 Sr2 72.76(17) 5 2_775
Sr1 B1 Sr2 132.23(9) . 2_775
Sr1 B1 Sr2 68.03(4) 2_775 2_775
K1 B1 Sr2 129.92(7) 5 2_775
K1 B1 Sr2 60.88(7) 6_765 2_775
O3 B1 Sr2 116.6(4) 2_775 .
O3 B1 Sr2 42.42(19) . .
O1 B1 Sr2 107.24(17) . .
Sr3 B1 Sr2 72.76(17) 5 .
Sr1 B1 Sr2 68.03(4) . .
Sr1 B1 Sr2 132.23(9) 2_775 .
K1 B1 Sr2 60.88(7) 5 .
K1 B1 Sr2 129.92(7) 6_765 .
Sr2 B1 Sr2 145.5(3) 2_775 .
O2 B2 O4 121.5(5) 5_544 .
O2 B2 O4 121.5(5) 5_544 4_655
O4 B2 O4 117.0(9) . 4_655
O2 B2 K1 125.9(7) 5_544 1_556
O4 B2 K1 71.3(5) . 1_556
O4 B2 K1 71.3(5) 4_655 1_556
O2 B2 Sr2 160.3(8) 5_544 .
O4 B2 Sr2 60.9(5) . .
O4 B2 Sr2 60.9(5) 4_655 .
K1 B2 Sr2 73.8(3) 1_556 .
O2 B2 Sr3 67.8(3) 5_544 3_465
O4 B2 Sr3 160.0(7) . 3_465
O4 B2 Sr3 56.2(3) 4_655 3_465
K1 B2 Sr3 88.9(2) 1_556 3_465
Sr2 B2 Sr3 117.1(2) . 3_465
O2 B2 Sr3 67.8(3) 5_544 .
O4 B2 Sr3 56.2(3) . .
O4 B2 Sr3 160.0(7) 4_655 .
K1 B2 Sr3 88.9(2) 1_556 .
Sr2 B2 Sr3 117.1(2) . .
Sr3 B2 Sr3 122.6(4) 3_465 .
O2 B2 Sr1 98.7(5) 5_544 .
O4 B2 Sr1 46.2(4) . .
O4 B2 Sr1 123.9(7) 4_655 .
K1 B2 Sr1 116.7(3) 1_556 .
Sr2 B2 Sr1 68.5(2) . .
Sr3 B2 Sr1 153.7(4) 3_465 .
Sr3 B2 Sr1 67.13(9) . .
O2 B2 Sr1 98.7(5) 5_544 4_655
O4 B2 Sr1 123.9(7) . 4_655
O4 B2 Sr1 46.2(4) 4_655 4_655
K1 B2 Sr1 116.7(3) 1_556 4_655
Sr2 B2 Sr1 68.5(2) . 4_655
Sr3 B2 Sr1 67.13(9) 3_465 4_655
Sr3 B2 Sr1 153.7(4) . 4_655
Sr1 B2 Sr1 94.2(3) . 4_655
O5 B3 O5 119.9(10) 4_655 .
O5 B3 O6 119.6(5) 4_655 .
O5 B3 O6 119.6(5) . .
O5 B3 Sr2 62.9(5) 4_655 1_554
O5 B3 Sr2 62.9(5) . 1_554
O6 B3 Sr2 165.0(9) . 1_554
O5 B3 Sr1 158.8(8) 4_655 .
O5 B3 Sr1 59.1(3) . .
O6 B3 Sr1 61.8(3) . .
Sr2 B3 Sr1 121.9(2) 1_554 .
O5 B3 Sr1 59.1(3) 4_655 4_655
O5 B3 Sr1 158.8(8) . 4_655
O6 B3 Sr1 61.8(3) . 4_655
Sr2 B3 Sr1 121.9(2) 1_554 4_655
Sr1 B3 Sr1 113.3(4) . 4_655
O5 B3 K1 70.5(5) 4_655 .
O5 B3 K1 70.5(5) . .
O6 B3 K1 122.2(8) . .
Sr2 B3 K1 72.8(3) 1_554 .
Sr1 B3 K1 90.8(3) . .
Sr1 B3 K1 90.8(3) 4_655 .
B1 O1 Sr3 180.000(3) . 5_554
B1 O1 Sr1 92.71(19) . .
Sr3 O1 Sr1 87.29(19) 5_554 .
B1 O1 Sr1 92.71(19) . 2_775
Sr3 O1 Sr1 87.29(19) 5_554 2_775
Sr1 O1 Sr1 174.6(4) . 2_775
B1 O1 K1 78.67(17) . 6_765
Sr3 O1 K1 101.33(16) 5_554 6_765
Sr1 O1 K1 77.87(6) . 6_765
Sr1 O1 K1 103.22(7) 2_775 6_765
B1 O1 K1 78.67(17) . 5
Sr3 O1 K1 101.33(16) 5_554 5
Sr1 O1 K1 103.22(7) . 5
Sr1 O1 K1 77.87(6) 2_775 5
K1 O1 K1 157.3(3) 6_765 5
B2 O2 Sr2 161.4(7) 5 .
B2 O2 Sr3 86.7(2) 5 5
Sr2 O2 Sr3 87.30(16) . 5
B2 O2 Sr3 86.7(2) 5 7_465
Sr2 O2 Sr3 87.30(16) . 7_465
Sr3 O2 Sr3 142.0(3) 5 7_465
B2 O2 K1 126.5(7) 5 5
Sr2 O2 K1 72.1(2) . 5
Sr3 O2 K1 106.98(15) 5 5
Sr3 O2 K1 106.98(15) 7_465 5
B1 O3 Sr3 91.4(5) . 5
B1 O3 Sr2 116.3(3) . .
Sr3 O3 Sr2 95.15(16) 5 .
B1 O3 Sr1 92.7(5) . .
Sr3 O3 Sr1 172.6(2) 5 .
Sr2 O3 Sr1 88.50(16) . .
B1 O3 Sr1 155.6(3) . 6_765
Sr3 O3 Sr1 86.93(16) 5 6_765
Sr2 O3 Sr1 88.11(16) . 6_765
Sr1 O3 Sr1 86.82(17) . 6_765
B1 O3 K1 64.2(2) . 6_765
Sr3 O3 K1 105.45(16) 5 6_765
Sr2 O3 K1 159.4(2) . 6_765
Sr1 O3 K1 71.01(12) . 6_765
Sr1 O3 K1 92.72(14) 6_765 6_765
B2 O4 Sr1 110.6(5) . .
B2 O4 Sr1 161.0(6) . 6_765
Sr1 O4 Sr1 88.19(15) . 6_765
B2 O4 Sr3 97.6(5) . .
Sr1 O4 Sr3 87.01(15) . .
Sr1 O4 Sr3 85.32(15) 6_765 .
B2 O4 Sr2 91.8(5) . .
Sr1 O4 Sr2 86.83(15) . .
Sr1 O4 Sr2 86.76(15) 6_765 .
Sr3 O4 Sr2 170.11(19) . .
B2 O4 K1 81.2(5) . 1_556
Sr1 O4 K1 164.0(2) . 1_556
Sr1 O4 K1 79.94(15) 6_765 1_556
Sr3 O4 K1 102.57(16) . 1_556
Sr2 O4 K1 81.82(14) . 1_556
B3 O5 Sr1 92.7(5) . .
B3 O5 Sr2 88.3(5) . 1_554
Sr1 O5 Sr2 176.5(2) . 1_554
B3 O5 Sr1 161.2(6) . 6_764
Sr1 O5 Sr1 90.23(17) . 6_764
Sr2 O5 Sr1 89.90(16) 1_554 6_764
B3 O5 Sr3 113.9(6) . 5_554
Sr1 O5 Sr3 85.20(15) . 5_554
Sr2 O5 Sr3 91.30(16) 1_554 5_554
Sr1 O5 Sr3 84.82(16) 6_764 5_554
B3 O5 K1 84.4(6) . .
Sr1 O5 K1 103.45(18) . .
Sr2 O5 K1 80.01(14) 1_554 .
Sr1 O5 K1 76.86(14) 6_764 .
Sr3 O5 K1 159.65(19) 5_554 .
B3 O6 Sr1 89.5(3) . 4_655
B3 O6 Sr1 89.5(3) . .
Sr1 O6 Sr1 142.7(3) 4_655 .
B3 O6 Sr2 170.5(7) . .
Sr1 O6 Sr2 87.48(19) 4_655 .
Sr1 O6 Sr2 87.48(19) . .
B3 O6 K1 116.6(7) . 5
Sr1 O6 K1 106.83(16) 4_655 5
Sr1 O6 K1 106.83(16) . 5
Sr2 O6 K1 72.9(2) . 5

loop_
_geom_bond_atom_site_label_1
_geom_bond_atom_site_label_2
_geom_bond_distance
_geom_bond_site_symmetry_2
Sr1 O5 2.505(5) .
Sr1 O4 2.565(5) .
Sr1 O5 2.572(5) 6_765
Sr1 O6 2.572(3) .
Sr1 O1 2.591(2) .
Sr1 O3 2.592(5) .
Sr1 O4 2.604(5) 6_764
Sr1 O3 2.643(5) 6_764
Sr1 B3 2.917(7) .
Sr1 B1 2.994(6) .
Sr1 B2 3.327(8) .
Sr1 K1 3.522(3) 6_765
Sr2 O2 2.556(8) .
Sr2 O5 2.557(5) 1_556
Sr2 O5 2.557(5) 4_656
Sr2 O3 2.568(5) .
Sr2 O3 2.568(5) 4_655
Sr2 O6 2.635(9) .
Sr2 O4 2.671(5) 4_655
Sr2 O4 2.671(5) .
Sr2 B3 2.870(13) 1_556
Sr2 B2 3.055(12) .
Sr2 K1 3.284(4) 5
Sr2 B1 3.412(4) .
Sr3 O1 2.552(9) 5_545
Sr3 O3 2.560(6) 5_544
Sr3 O3 2.560(6) 6_764
Sr3 O4 2.634(5) 2_765
Sr3 O4 2.634(5) .
Sr3 O5 2.733(5) 6_765
Sr3 O5 2.733(5) 5_545
Sr3 O2 2.915(3) 5_544
Sr3 O2 2.915(3) 6_764
Sr3 B1 2.937(11) 5_544
Sr3 B2 3.142(6) 2_765
Sr3 B2 3.142(6) .
K1 O4 2.870(6) 4_654
K1 O4 2.870(6) 1_554
K1 O6 2.881(8) 5_544
K1 O2 2.991(9) 5_544
K1 O1 2.992(3) 7_464
K1 O1 2.992(3) 5_544
K1 B2 2.993(12) 1_554
K1 B1 3.039(4) 7_464
K1 B1 3.039(4) 5_544
K1 O5 3.061(6) .
K1 O5 3.061(6) 4_655
K1 B3 3.232(13) .
B1 O3 1.380(7) 2_775
B1 O3 1.380(7) .
B1 O1 1.383(14) .
B1 Sr3 2.937(11) 5
B1 Sr1 2.994(6) 2_775
B1 K1 3.039(4) 5
B1 K1 3.039(4) 6_765
B1 Sr2 3.412(4) 2_775
B2 O2 1.355(14) 5_544
B2 O4 1.399(8) .
B2 O4 1.399(8) 4_655
B2 K1 2.993(12) 1_556
B2 Sr3 3.142(6) 3_465
B2 Sr1 3.327(8) 4_655
B3 O5 1.381(8) 4_655
B3 O5 1.381(8) .
B3 O6 1.399(14) .
B3 Sr2 2.870(13) 1_554
B3 Sr1 2.917(7) 4_655
O1 Sr3 2.552(9) 5_554
O1 Sr1 2.591(2) 2_775
O1 K1 2.992(3) 6_765
O1 K1 2.992(3) 5
O2 B2 1.355(14) 5
O2 Sr3 2.915(3) 5
O2 Sr3 2.915(3) 7_465
O2 K1 2.991(9) 5
O3 Sr3 2.560(6) 5
O3 Sr1 2.643(5) 6_765
O3 K1 3.373(5) 6_765
O4 Sr1 2.604(5) 6_765
O4 K1 2.870(6) 1_556
O5 Sr2 2.557(5) 1_554
O5 Sr1 2.572(5) 6_764
O5 Sr3 2.733(5) 5_554
O6 Sr1 2.572(3) 4_655
O6 K1 2.881(8) 5
